data_1512973
loop_
_publ_author_name
'Pallab Bhowmik'
'Shouvik Chattopadhyay'
'Ashutosh Ghosh'

_publ_section_title
;
 Synthesis and structure of mono-, di- and tri-nuclear copper(II) benzoate
 complexes with a tridentate N2O donor Schiff base ligand
;
_journal_name_full
;
Inorganica Chimica Acta
;
_journal_page_first 66
_journal_page_last 71
_journal_paper_doi 10.1016/j.ica.2012.10.003
_journal_volume 396
_journal_year 2013
_chemical_formula_sum 'C31 H39 Cl Cu2 N4 O8'
_chemical_formula_weight 758.19
_space_group_IT_number 5
_symmetry_cell_setting monoclinic
_symmetry_space_group_name_Hall 'C 2y'
_symmetry_space_group_name_H-M 'C 1 2 1'
_atom_sites_solution_hydrogens geom
_atom_sites_solution_primary direct
_atom_sites_solution_secondary difmap
_cell_angle_alpha 90.00
_cell_angle_beta 108.580(5)
_cell_angle_gamma 90.00
_cell_formula_units_Z 2
_cell_length_a 13.452(2)
_cell_length_b 17.648(3)
_cell_length_c 7.4210(17)
_cell_measurement_temperature 293(2)
_cell_volume 1669.9(5)
_computing_structure_refinement 'SHELXL-97 (Sheldrick, 1997)'
_diffrn_ambient_temperature 293(2)
_diffrn_measured_fraction_theta_full 0.997
_diffrn_measured_fraction_theta_max 0.997
_diffrn_radiation_monochromator graphite
_diffrn_radiation_source 'fine-focus sealed tube'
_diffrn_radiation_type MoK\a
_diffrn_radiation_wavelength 0.71073
_diffrn_reflns_av_R_equivalents 0.1012
_diffrn_reflns_av_sigmaI/netI 0.0829
_diffrn_reflns_limit_h_max 14
_diffrn_reflns_limit_h_min -14
_diffrn_reflns_limit_k_max 19
_diffrn_reflns_limit_k_min -19
_diffrn_reflns_limit_l_max 8
_diffrn_reflns_limit_l_min -8
_diffrn_reflns_number 8174
_diffrn_reflns_theta_full 23.43
_diffrn_reflns_theta_max 23.43
_diffrn_reflns_theta_min 1.97
_exptl_absorpt_coefficient_mu 1.408
_exptl_crystal_colour Green
_exptl_crystal_density_diffrn 1.508
_exptl_crystal_density_method 'not measured'
_exptl_crystal_description Rectangular
_exptl_crystal_F_000 784
_exptl_crystal_size_max 0.20
_exptl_crystal_size_mid 0.16
_exptl_crystal_size_min 0.12
_refine_diff_density_max 1.032
_refine_diff_density_min -0.555
_refine_diff_density_rms 0.141
_refine_ls_abs_structure_details 'Flack H D (1983), Acta Cryst. A39, 876-881'
_refine_ls_abs_structure_Flack 0.00(8)
_refine_ls_extinction_method none
_refine_ls_goodness_of_fit_ref 1.130
_refine_ls_hydrogen_treatment constr
_refine_ls_matrix_type full
_refine_ls_number_parameters 203
_refine_ls_number_reflns 2450
_refine_ls_number_restraints 58
_refine_ls_restrained_S_all 1.128
_refine_ls_R_factor_all 0.1128
_refine_ls_R_factor_gt 0.0993
_refine_ls_shift/su_max 0.001
_refine_ls_shift/su_mean 0.000
_refine_ls_structure_factor_coef Fsqd
_refine_ls_weighting_details 'calc w=1/[\s^2^(Fo^2^)+(0.1702P)^2^+15.7159P] where P=(Fo^2^+2Fc^2^)/3'
_refine_ls_weighting_scheme calc
_refine_ls_wR_factor_gt 0.2918
_refine_ls_wR_factor_ref 0.3028
_reflns_number_gt 2107
_reflns_number_total 2450
_reflns_threshold_expression >2sigma(I)
_cod_data_source_file ICA-2013-396-66-71-2.cif
_cod_data_source_block 2
_cod_original_sg_symbol_H-M C2
_cod_database_code 1512973

loop_
_symmetry_equiv_pos_as_xyz
'x, y, z'
'-x, y, -z'
'x+1/2, y+1/2, z'
'-x+1/2, y+1/2, -z'

loop_
_atom_site_label
_atom_site_type_symbol
_atom_site_fract_x
_atom_site_fract_y
_atom_site_fract_z
_atom_site_U_iso_or_equiv
_atom_site_adp_type
_atom_site_occupancy
_atom_site_symmetry_multiplicity
_atom_site_calc_flag
_atom_site_refinement_flags
Cu1 Cu 0.44702(13) 0.53266(12) 0.1601(2) 0.0566(6) Uani 1 1 d .
C1 C 0.6214(18) 0.4345(11) 0.258(3) 0.078(5) Uani 1 1 d U
C2 C 0.7348(18) 0.4303(14) 0.339(3) 0.092(6) Uani 1 1 d U
H2 H 0.7765 0.4731 0.3483 0.111 Uiso 1 1 calc R
C3 C 0.778(3) 0.360(2) 0.402(4) 0.125(9) Uani 1 1 d U
H3 H 0.8510 0.3556 0.4380 0.150 Uiso 1 1 calc R
C4 C 0.726(3) 0.3020(17) 0.413(3) 0.124(9) Uani 1 1 d U
H4 H 0.7587 0.2567 0.4634 0.148 Uiso 1 1 calc R
C5 C 0.619(2) 0.3093(15) 0.348(3) 0.108(7) Uani 1 1 d U
H5 H 0.5801 0.2679 0.3642 0.130 Uiso 1 1 calc R
C6 C 0.565(2) 0.3705(12) 0.262(2) 0.085(6) Uani 1 1 d U
C7 C 0.4526(18) 0.3708(10) 0.211(2) 0.076(5) Uani 1 1 d .
C8 C 0.392(3) 0.2960(11) 0.163(4) 0.110(9) Uani 1 1 d .
H8A H 0.3348 0.2966 0.2131 0.164 Uiso 1 1 calc R
H8B H 0.4383 0.2547 0.2179 0.164 Uiso 1 1 calc R
H8C H 0.3658 0.2898 0.0273 0.164 Uiso 1 1 calc R
C9 C 0.2904(14) 0.4286(10) 0.170(3) 0.081(6) Uani 1 1 d D
H9A H 0.2518 0.4141 0.0406 0.098 Uiso 1 1 calc R
H9B H 0.2775 0.3910 0.2554 0.098 Uiso 1 1 calc R
C10 C 0.255(3) 0.5053(12) 0.213(8) 0.21(2) Uani 1 1 d DU
H10A H 0.2600 0.5062 0.3465 0.258 Uiso 1 1 calc R
H10B H 0.1811 0.5106 0.1404 0.258 Uiso 1 1 calc R
C11 C 0.325(3) 0.608(3) 0.348(5) 0.166(15) Uani 1 1 d U
H11A H 0.2601 0.6116 0.3741 0.249 Uiso 1 1 calc R
H11B H 0.3520 0.6579 0.3399 0.249 Uiso 1 1 calc R
H11C H 0.3751 0.5802 0.4475 0.249 Uiso 1 1 calc R
C12 C 0.256(2) 0.619(2) 0.050(5) 0.142(13) Uani 1 1 d U
H12A H 0.3035 0.6525 0.0159 0.214 Uiso 1 1 calc R
H12B H 0.2113 0.6482 0.1022 0.214 Uiso 1 1 calc R
H12C H 0.2139 0.5926 -0.0609 0.214 Uiso 1 1 calc R
C13 C 0.5000 0.6689(15) 0.0000 0.075(7) Uani 1 2 d S
C14 C 0.5000 0.7548(12) 0.0000 0.056(5) Uani 1 2 d S
C15 C 0.4874(17) 0.7956(10) 0.150(3) 0.083(5) Uani 1 1 d .
H15 H 0.4798 0.7703 0.2545 0.100 Uiso 1 1 calc R
C16 C 0.4860(18) 0.8737(11) 0.146(4) 0.093(6) Uani 1 1 d .
H16 H 0.4751 0.9002 0.2459 0.112 Uiso 1 1 calc R
C17 C 0.5000 0.9122(14) 0.0000 0.104(12) Uani 1 2 d S
H17 H 0.5000 0.9649 0.0000 0.124 Uiso 1 2 calc SR
N1 N 0.4007(12) 0.4322(8) 0.195(2) 0.073(4) Uani 1 1 d D
N2 N 0.3091(13) 0.5707(9) 0.176(2) 0.078(4) Uani 1 1 d D
O1 O 0.5842(9) 0.5006(6) 0.1920(15) 0.064(3) Uani 1 1 d .
O2 O 0.4864(10) 0.6381(7) 0.1435(16) 0.069(3) Uani 1 1 d .
Cl Cl 1.0000 0.5838(4) 0.5000 0.092(2) Uani 1 2 d S
O4 O 1.090(2) 0.6318(19) 0.552(4) 0.183(10) Uiso 1 1 d .
O6 O 1.016(9) 0.537(7) 0.638(12) 0.57(7) Uiso 1 1 d .

loop_
_atom_site_aniso_label
_atom_site_aniso_U_11
_atom_site_aniso_U_22
_atom_site_aniso_U_33
_atom_site_aniso_U_23
_atom_site_aniso_U_13
_atom_site_aniso_U_12
Cu1 0.0633(10) 0.0495(9) 0.0579(9) 0.0052(9) 0.0206(7) 0.0003(10)
C1 0.112(13) 0.078(11) 0.050(9) -0.007(8) 0.036(9) 0.017(10)
C2 0.097(13) 0.116(15) 0.062(10) 0.003(10) 0.023(10) 0.042(12)
C3 0.138(18) 0.16(2) 0.086(13) 0.026(15) 0.051(13) 0.088(17)
C4 0.20(2) 0.115(17) 0.073(12) 0.021(12) 0.070(14) 0.085(17)
C5 0.149(17) 0.123(15) 0.068(11) 0.043(10) 0.057(11) 0.090(14)
C6 0.125(15) 0.083(11) 0.049(9) 0.001(8) 0.031(9) 0.043(11)
C7 0.125(17) 0.056(10) 0.040(8) 0.013(7) 0.017(9) -0.002(10)
C8 0.20(3) 0.052(10) 0.097(16) -0.016(10) 0.071(18) -0.027(14)
C9 0.108(16) 0.079(13) 0.075(12) -0.009(10) 0.054(12) -0.032(11)
C10 0.11(2) 0.21(4) 0.36(5) -0.02(3) 0.12(3) -0.02(2)
C11 0.10(2) 0.25(4) 0.16(3) -0.07(3) 0.07(2) -0.01(2)
C12 0.100(17) 0.21(3) 0.13(2) 0.08(2) 0.056(16) 0.08(2)
C13 0.040(12) 0.080(16) 0.11(2) 0.000 0.026(12) 0.000
C14 0.057(12) 0.052(11) 0.054(11) 0.000 0.011(9) 0.000
C15 0.096(13) 0.055(10) 0.104(15) -0.012(9) 0.039(12) -0.012(9)
C16 0.097(14) 0.057(11) 0.128(19) -0.036(12) 0.038(13) -0.004(10)
C17 0.065(16) 0.035(12) 0.22(4) 0.000 0.05(2) 0.000
N1 0.100(12) 0.062(9) 0.070(9) -0.002(7) 0.044(8) -0.013(8)
N2 0.077(10) 0.076(10) 0.077(10) 0.006(8) 0.018(8) 0.000(8)
O1 0.070(6) 0.070(7) 0.051(6) -0.006(4) 0.018(5) 0.010(5)
O2 0.089(8) 0.062(7) 0.058(6) 0.014(5) 0.027(6) 0.003(6)
Cl 0.079(4) 0.051(3) 0.124(6) 0.000 0.005(4) 0.000

loop_
_atom_type_symbol
_atom_type_description
_atom_type_scat_dispersion_real
_atom_type_scat_dispersion_imag
_atom_type_scat_source
C C 0.0033 0.0016 'International Tables Vol C Tables 4.2.6.8 and 6.1.1.4'
H H 0.0000 0.0000 'International Tables Vol C Tables 4.2.6.8 and 6.1.1.4'
N N 0.0061 0.0033 'International Tables Vol C Tables 4.2.6.8 and 6.1.1.4'
O O 0.0106 0.0060 'International Tables Vol C Tables 4.2.6.8 and 6.1.1.4'
Cu Cu 0.3201 1.2651 'International Tables Vol C Tables 4.2.6.8 and 6.1.1.4'
Cl Cl 0.1484 0.1585 'International Tables Vol C Tables 4.2.6.8 and 6.1.1.4'

loop_
_geom_angle_atom_site_label_1
_geom_angle_atom_site_label_2
_geom_angle_atom_site_label_3
_geom_angle
_geom_angle_site_symmetry_1
_geom_angle_site_symmetry_3
O1 Cu1 N1 93.0(6) . .
O1 Cu1 O2 91.1(5) . .
N1 Cu1 O2 174.0(6) . .
O1 Cu1 N2 169.8(6) . .
N1 Cu1 N2 87.5(6) . .
O2 Cu1 N2 87.7(6) . .
O1 C1 C6 127(2) . .
O1 C1 C2 115(2) . .
C6 C1 C2 118(2) . .
C3 C2 C1 117(3) . .
C4 C3 C2 124(3) . .
C3 C4 C5 116(3) . .
C6 C5 C4 126(3) . .
C5 C6 C1 117(3) . .
C5 C6 C7 120(2) . .
C1 C6 C7 122.5(18) . .
N1 C7 C6 121.8(18) . .
N1 C7 C8 119(2) . .
C6 C7 C8 120(2) . .
C10 C9 N1 108.6(17) . .
C9 C10 N2 118(2) . .
O2 C13 O2 129(2) 2_655 .
O2 C13 C14 115.6(12) 2_655 .
O2 C13 C14 115.6(12) . .
C15 C14 C15 117(2) . 2_655
C15 C14 C13 121.5(12) . .
C15 C14 C13 121.5(12) 2_655 .
C16 C15 C14 121(2) . .
C17 C16 C15 121(2) . .
C16 C17 C16 119(2) 2_655 .
C7 N1 C9 119.1(16) . .
C7 N1 Cu1 127.3(13) . .
C9 N1 Cu1 112.9(11) . .
C12 N2 C11 104(3) . .
C12 N2 C10 118(3) . .
C11 N2 C10 98(3) . .
C12 N2 Cu1 118.9(17) . .
C11 N2 Cu1 109.5(16) . .
C10 N2 Cu1 106.1(14) . .
C1 O1 Cu1 124.3(13) . .
C13 O2 Cu1 125.6(13) . .
O6 Cl O6 100(10) 2_756 .
O6 Cl O4 121(5) 2_756 .
O6 Cl O4 104(5) . .
O6 Cl O4 104(5) 2_756 2_756
O6 Cl O4 121(5) . 2_756
O4 Cl O4 107(3) . 2_756

loop_
_geom_bond_atom_site_label_1
_geom_bond_atom_site_label_2
_geom_bond_distance
_geom_bond_site_symmetry_2
Cu1 O1 1.872(12) .
Cu1 N1 1.922(14) .
Cu1 O2 1.948(12) .
Cu1 N2 2.012(17) .
C1 O1 1.30(2) .
C1 C6 1.37(3) .
C1 C2 1.45(3) .
C2 C3 1.39(3) .
C3 C4 1.26(5) .
C4 C5 1.37(4) .
C5 C6 1.34(3) .
C6 C7 1.44(3) .
C7 N1 1.27(2) .
C7 C8 1.53(3) .
C9 C10 1.504(18) .
C9 N1 1.438(16) .
C10 N2 1.439(18) .
C11 N2 1.39(3) .
C12 N2 1.30(3) .
C13 O2 1.260(16) 2_655
C13 O2 1.260(16) .
C13 C14 1.52(3) .
C14 C15 1.38(2) .
C14 C15 1.38(2) 2_655
C15 C16 1.38(3) .
C16 C17 1.34(3) .
C17 C16 1.34(3) 2_655
Cl O6 1.28(10) 2_756
Cl O6 1.28(10) .
Cl O4 1.43(3) .
Cl O4 1.43(3) 2_756
